data_7016796
loop_
_publ_author_name
'Jamali, Sirous'
'Mili\'c, Dalibor'
'Kia, Reza'
'Mazloomi, Zahra'
'Abdolahi, Hallimeh'

_publ_section_title
;
 Organoplatinum(ii) complexes containing chelating or bridging
 bis(N-heterocyclic carbene) ligands: formation of a platinum(ii)
 carbonate complex by aerial CO(2) fixation.
;
_journal_issue 37
_journal_name_full 'Dalton transactions (Cambridge, England : 2003)'
_journal_page_first 9362
_journal_page_last 9365
_journal_paper_doi 10.1039/c1dt10736d
_journal_volume 40
_journal_year 2011
_chemical_formula_moiety 'C38 H76 Ag2 Br2 N8 Pt4 S2, 3(C3 H6 O)'
_chemical_formula_sum 'C47 H94 Ag2 Br2 N8 O3 Pt4 S2'
_chemical_formula_weight 2039.34
_chemical_name_systematic
;
?
;
_space_group_IT_number 2
_symmetry_cell_setting triclinic
_symmetry_Int_Tables_number 2
_symmetry_space_group_name_Hall '-P 1'
_symmetry_space_group_name_H-M 'P -1'
_atom_sites_solution_hydrogens geom
_atom_sites_solution_primary direct
_atom_sites_solution_secondary difmap
_audit_creation_method SHELXL-97
_cell_angle_alpha 74.311(3)
_cell_angle_beta 85.741(2)
_cell_angle_gamma 79.721(3)
_cell_formula_units_Z 1
_cell_length_a 9.8360(3)
_cell_length_b 12.2936(4)
_cell_length_c 13.7271(4)
_cell_measurement_reflns_used 6413
_cell_measurement_temperature 150(1)
_cell_measurement_theta_max 29.0056
_cell_measurement_theta_min 4.2007
_cell_volume 1571.80(9)
_computing_cell_refinement
;
CrysAlisPro, Oxford Diffraction Ltd.,
Version 1.171.33.55 (release 05-01-2010 CrysAlis171 .NET)
(compiled Jan 5 2010,16:28:46)
;
_computing_data_collection
;
CrysAlisPro, Oxford Diffraction Ltd.,
Version 1.171.33.55 (release 05-01-2010 CrysAlis171 .NET)
(compiled Jan 5 2010,16:28:46)
;
_computing_data_reduction
;
CrysAlisPro, Oxford Diffraction Ltd.,
Version 1.171.33.55 (release 05-01-2010 CrysAlis171 .NET)
(compiled Jan 5 2010,16:28:46)
;
_computing_structure_refinement 'SHELXL-97 (Sheldrick, 2008)'
_computing_structure_solution 'SHELXS-97 (Sheldrick, 2008)'
_diffrn_ambient_temperature 150(1)
_diffrn_detector_area_resol_mean 16.3426
_diffrn_measured_fraction_theta_full 0.995
_diffrn_measured_fraction_theta_max 0.845
_diffrn_measurement_device_type 'Xcalibur, Sapphire3'
_diffrn_measurement_method '\w scans'
_diffrn_radiation_collimation '0.5 mm'
_diffrn_radiation_monochromator graphite
_diffrn_radiation_source 'Enhance (Mo) X-ray Source'
_diffrn_radiation_type 'Mo K\a'
_diffrn_radiation_wavelength 0.71073
_diffrn_reflns_av_R_equivalents 0.0335
_diffrn_reflns_av_sigmaI/netI 0.0670
_diffrn_reflns_limit_h_max 11
_diffrn_reflns_limit_h_min -13
_diffrn_reflns_limit_k_max 16
_diffrn_reflns_limit_k_min -13
_diffrn_reflns_limit_l_max 17
_diffrn_reflns_limit_l_min -18
_diffrn_reflns_number 12100
_diffrn_reflns_theta_full 25.00
_diffrn_reflns_theta_max 29.07
_diffrn_reflns_theta_min 4.21
_exptl_absorpt_coefficient_mu 10.856
_exptl_absorpt_correction_T_max 1.00000
_exptl_absorpt_correction_T_min 0.38402
_exptl_absorpt_correction_type multi-scan
_exptl_absorpt_process_details
;
CrysAlisPro, Oxford Diffraction Ltd.,
Version 1.171.33.55 (release 05-01-2010 CrysAlis171 .NET)
(compiled Jan 5 2010,16:28:46)
Empirical absorption correction using spherical harmonics,
implemented in SCALE3 ABSPACK scaling algorithm.
;
_exptl_crystal_colour colorless
_exptl_crystal_density_diffrn 2.154
_exptl_crystal_density_method 'not measured'
_exptl_crystal_description prism
_exptl_crystal_F_000 964
_exptl_crystal_size_max 0.25
_exptl_crystal_size_mid 0.10
_exptl_crystal_size_min 0.05
_refine_diff_density_max 1.558
_refine_diff_density_min -1.064
_refine_diff_density_rms 0.179
_refine_ls_extinction_method none
_refine_ls_goodness_of_fit_ref 0.871
_refine_ls_hydrogen_treatment constr
_refine_ls_matrix_type full
_refine_ls_number_parameters 339
_refine_ls_number_reflns 7113
_refine_ls_number_restraints 114
_refine_ls_restrained_S_all 0.867
_refine_ls_R_factor_all 0.0457
_refine_ls_R_factor_gt 0.0279
_refine_ls_shift/su_max 0.001
_refine_ls_shift/su_mean 0.000
_refine_ls_structure_factor_coef Fsqd
_refine_ls_weighting_details 'calc w=1/[\s^2^(Fo^2^)+(0.0178P)^2^+0.0000P] where P=(Fo^2^+2Fc^2^)/3'
_refine_ls_weighting_scheme calc
_refine_ls_wR_factor_gt 0.0486
_refine_ls_wR_factor_ref 0.0507
_reflns_number_gt 5217
_reflns_number_total 7113
_reflns_threshold_expression >2\s(I)
_cod_data_source_file c1dt10736d.txt
_cod_data_source_block sj-20101004-5-150k-2
_cod_original_cell_volume 1571.80(8)
_cod_database_code 7016796

loop_
_symmetry_equiv_pos_as_xyz
'x, y, z'
'-x, -y, -z'

loop_
_atom_site_label
_atom_site_type_symbol
_atom_site_fract_x
_atom_site_fract_y
_atom_site_fract_z
_atom_site_U_iso_or_equiv
_atom_site_adp_type
_atom_site_occupancy
_atom_site_symmetry_multiplicity
_atom_site_calc_flag
_atom_site_refinement_flags
_atom_site_disorder_assembly
_atom_site_disorder_group
C10 C 0.4065(5) 0.5482(4) 0.1456(4) 0.0198(11) Uani 1 1 d . . .
H10A H 0.3130 0.5418 0.1279 0.024 Uiso 1 1 calc R . .
H10B H 0.4723 0.5293 0.0921 0.024 Uiso 1 1 calc R . .
C11 C 0.0690(5) 0.8296(5) 0.0227(4) 0.0352(14) Uani 1 1 d . . .
H11A H 0.1533 0.8628 0.0008 0.053 Uiso 1 1 calc R . .
H11B H -0.0104 0.8912 0.0189 0.053 Uiso 1 1 calc R . .
H11C H 0.0550 0.7822 -0.0216 0.053 Uiso 1 1 calc R . .
C12 C -0.1272(5) 0.7411(5) 0.1715(4) 0.0297(13) Uani 1 1 d . . .
H12A H -0.1711 0.8046 0.1995 0.044 Uiso 1 1 calc R . .
H12B H -0.1531 0.6693 0.2136 0.044 Uiso 1 1 calc R . .
H12C H -0.1581 0.7546 0.1024 0.044 Uiso 1 1 calc R . .
C13 C 0.1730(5) 0.2756(4) 0.2605(4) 0.0315(14) Uani 1 1 d . . .
H13A H 0.1957 0.2926 0.1878 0.047 Uiso 1 1 calc R . .
H13B H 0.0889 0.2409 0.2743 0.047 Uiso 1 1 calc R . .
H13C H 0.2496 0.2222 0.2979 0.047 Uiso 1 1 calc R . .
C14 C -0.0686(4) 0.4091(4) 0.3152(4) 0.0242(12) Uani 1 1 d . . .
H14A H -0.0926 0.3887 0.2551 0.036 Uiso 1 1 calc R . .
H14B H -0.1251 0.4821 0.3190 0.036 Uiso 1 1 calc R . .
H14C H -0.0862 0.3491 0.3759 0.036 Uiso 1 1 calc R . .
C15 C -0.0479(5) 0.6432(5) 0.4089(4) 0.0267(13) Uani 1 1 d . . .
H15A H -0.0326 0.5995 0.4794 0.040 Uiso 1 1 calc R . .
H15B H -0.1299 0.6244 0.3848 0.040 Uiso 1 1 calc R . .
H15C H -0.0620 0.7254 0.4044 0.040 Uiso 1 1 calc R . .
C16 C 0.2319(5) 0.6285(5) 0.4051(4) 0.0286(13) Uani 1 1 d . . .
H16A H 0.2169 0.7088 0.4074 0.043 Uiso 1 1 calc R . .
H16B H 0.3231 0.6095 0.3742 0.043 Uiso 1 1 calc R . .
H16C H 0.2274 0.5789 0.4741 0.043 Uiso 1 1 calc R . .
C21 C 0.2934(5) 0.7429(4) 0.1591(3) 0.0165(11) Uani 1 1 d . . .
C22 C 0.3521(5) 0.4132(4) 0.3102(4) 0.0184(11) Uani 1 1 d . . .
C41 C 0.4893(5) 0.8187(5) 0.1488(4) 0.0284(13) Uani 1 1 d . . .
H41 H 0.5486 0.8723 0.1470 0.034 Uiso 1 1 calc R . .
C42 C 0.5704(5) 0.3568(5) 0.3642(4) 0.0285(13) Uani 1 1 d . . .
H42 H 0.6463 0.3173 0.4056 0.034 Uiso 1 1 calc R . .
C51 C 0.5279(5) 0.7113(5) 0.1422(4) 0.0275(13) Uani 1 1 d . . .
H51 H 0.6198 0.6737 0.1348 0.033 Uiso 1 1 calc R . .
C52 C 0.5771(5) 0.4323(5) 0.2751(4) 0.0278(13) Uani 1 1 d . . .
H52 H 0.6578 0.4578 0.2411 0.033 Uiso 1 1 calc R . .
C61 C 0.2642(6) 0.9464(5) 0.1681(4) 0.0299(13) Uani 1 1 d . . .
H61 H 0.1645 0.9412 0.1643 0.036 Uiso 1 1 calc R . .
C62 C 0.3810(5) 0.2677(4) 0.4783(4) 0.0244(12) Uani 1 1 d . . .
H62 H 0.2782 0.2776 0.4752 0.029 Uiso 1 1 calc R . .
C71 C 0.2859(7) 0.9657(5) 0.2695(5) 0.0557(19) Uani 1 1 d . . .
H71A H 0.2701 0.8981 0.3235 0.084 Uiso 1 1 calc R . .
H71B H 0.2208 1.0327 0.2787 0.084 Uiso 1 1 calc R . .
H71C H 0.3808 0.9789 0.2721 0.084 Uiso 1 1 calc R . .
C72 C 0.4157(6) 0.2995(5) 0.5723(4) 0.0365(15) Uani 1 1 d . . .
H72A H 0.5163 0.2897 0.5770 0.055 Uiso 1 1 calc R . .
H72B H 0.3778 0.2498 0.6326 0.055 Uiso 1 1 calc R . .
H72C H 0.3754 0.3796 0.5677 0.055 Uiso 1 1 calc R . .
C81 C 0.2984(6) 1.0451(5) 0.0813(5) 0.0432(16) Uani 1 1 d . . .
H81A H 0.3941 1.0551 0.0863 0.065 Uiso 1 1 calc R . .
H81B H 0.2358 1.1156 0.0849 0.065 Uiso 1 1 calc R . .
H81C H 0.2875 1.0283 0.0167 0.065 Uiso 1 1 calc R . .
C82 C 0.4403(6) 0.1434(5) 0.4821(5) 0.0453(17) Uani 1 1 d . . .
H82A H 0.4232 0.1278 0.4181 0.068 Uiso 1 1 calc R . .
H82B H 0.3958 0.0927 0.5381 0.068 Uiso 1 1 calc R . .
H82C H 0.5401 0.1299 0.4924 0.068 Uiso 1 1 calc R . .
Pt1 Pt 0.088429(19) 0.729923(17) 0.169530(15) 0.01961(6) Uani 1 1 d . . .
Pt2 Pt 0.141073(19) 0.424630(17) 0.305703(15) 0.01808(6) Uani 1 1 d . . .
N11 N 0.4082(4) 0.6652(4) 0.1482(3) 0.0201(10) Uani 1 1 d . . .
N12 N 0.4432(4) 0.4665(4) 0.2416(3) 0.0206(10) Uani 1 1 d . . .
N31 N 0.3472(4) 0.8373(4) 0.1589(3) 0.0230(10) Uani 1 1 d . . .
N32 N 0.4325(4) 0.3456(3) 0.3862(3) 0.0209(10) Uani 1 1 d . . .
Ag1 Ag 0.03244(4) 0.54129(4) 0.10832(3) 0.02560(10) Uani 1 1 d . . .
Br1 Br -0.20401(6) 0.50827(6) 0.03998(5) 0.04041(17) Uani 1 1 d . . .
S1 S 0.10102(12) 0.60708(11) 0.33149(10) 0.0192(3) Uani 1 1 d . . .
C1 C 0.7985(8) 0.1349(9) 0.2362(6) 0.108(3) Uani 1 1 d DU . .
H1A H 0.7794 0.1498 0.3030 0.163 Uiso 1 1 calc R . .
H1B H 0.8362 0.1991 0.1902 0.163 Uiso 1 1 calc R . .
H1C H 0.8657 0.0644 0.2425 0.163 Uiso 1 1 calc R . .
C2 C 0.6699(7) 0.1221(8) 0.1959(5) 0.082(3) Uani 1 1 d DU . .
C3 C 0.5848(8) 0.2223(7) 0.1303(6) 0.078(2) Uani 1 1 d DU . .
H3A H 0.5587 0.2020 0.0707 0.118 Uiso 1 1 calc R . .
H3B H 0.6379 0.2854 0.1085 0.118 Uiso 1 1 calc R . .
H3C H 0.5012 0.2461 0.1679 0.118 Uiso 1 1 calc R . .
O1 O 0.6369(8) 0.0295(7) 0.2176(7) 0.190(4) Uani 1 1 d DU . .
C4 C -0.079(2) 0.923(2) 0.4961(18) 0.107(10) Uani 0.50 1 d PDU A -1
H4A H -0.0976 0.9390 0.4240 0.161 Uiso 0.50 1 calc PR A -1
H4B H -0.1458 0.9739 0.5269 0.161 Uiso 0.50 1 calc PR A -1
H4C H -0.0872 0.8430 0.5297 0.161 Uiso 0.50 1 calc PR A -1
C5 C 0.0639(15) 0.9421(13) 0.5077(10) 0.062(4) Uani 0.50 1 d PDU A -1
C6 C 0.060(3) 1.0610(18) 0.516(2) 0.132(13) Uani 0.50 1 d PDU A -1
H6A H 0.0646 1.0598 0.5876 0.198 Uiso 0.50 1 calc PR A -1
H6B H -0.0267 1.1088 0.4886 0.198 Uiso 0.50 1 calc PR A -1
H6C H 0.1384 1.0926 0.4781 0.198 Uiso 0.50 1 calc PR A -1
O2 O 0.1630(12) 0.8735(10) 0.5097(8) 0.090(4) Uani 0.50 1 d PDU A -1

loop_
_atom_site_aniso_label
_atom_site_aniso_U_11
_atom_site_aniso_U_22
_atom_site_aniso_U_33
_atom_site_aniso_U_23
_atom_site_aniso_U_13
_atom_site_aniso_U_12
C10 0.017(3) 0.022(3) 0.021(3) -0.009(2) 0.002(2) -0.002(2)
C11 0.023(3) 0.042(4) 0.035(4) 0.002(3) -0.003(3) -0.006(3)
C12 0.020(3) 0.029(3) 0.040(4) -0.010(3) -0.007(2) 0.000(2)
C13 0.032(3) 0.021(3) 0.046(4) -0.018(3) -0.005(3) -0.001(2)
C14 0.014(3) 0.027(3) 0.032(3) -0.006(3) -0.002(2) -0.006(2)
C15 0.020(3) 0.029(3) 0.030(3) -0.010(3) 0.006(2) -0.001(2)
C16 0.023(3) 0.027(3) 0.039(4) -0.014(3) -0.002(2) -0.001(2)
C21 0.019(3) 0.017(3) 0.010(3) 0.000(2) -0.002(2) 0.001(2)
C22 0.019(3) 0.013(3) 0.024(3) -0.010(2) 0.003(2) 0.000(2)
C41 0.015(3) 0.033(4) 0.040(4) -0.009(3) -0.001(2) -0.013(2)
C42 0.015(3) 0.032(3) 0.037(4) -0.008(3) -0.009(2) 0.004(2)
C51 0.009(2) 0.038(4) 0.034(4) -0.005(3) -0.001(2) -0.007(2)
C52 0.018(3) 0.029(3) 0.036(4) -0.007(3) -0.011(2) -0.002(2)
C61 0.030(3) 0.018(3) 0.042(4) -0.007(3) -0.001(3) -0.007(2)
C62 0.019(3) 0.027(3) 0.024(3) -0.001(2) -0.005(2) -0.005(2)
C71 0.092(6) 0.027(4) 0.048(5) -0.015(3) 0.011(4) -0.003(4)
C72 0.029(3) 0.048(4) 0.030(4) -0.005(3) -0.009(3) -0.006(3)
C81 0.039(4) 0.034(4) 0.049(4) 0.001(3) -0.006(3) -0.004(3)
C82 0.052(4) 0.029(4) 0.052(4) -0.004(3) -0.010(3) -0.006(3)
Pt1 0.01406(10) 0.02022(12) 0.02458(12) -0.00588(9) -0.00137(8) -0.00251(8)
Pt2 0.01368(10) 0.01963(12) 0.02233(12) -0.00724(9) -0.00192(8) -0.00311(8)
N11 0.014(2) 0.024(3) 0.024(3) -0.006(2) -0.0019(18) -0.0059(18)
N12 0.018(2) 0.022(3) 0.024(3) -0.010(2) -0.0008(18) -0.0024(18)
N31 0.021(2) 0.021(3) 0.028(3) -0.006(2) 0.0036(19) -0.0073(19)
N32 0.014(2) 0.024(3) 0.023(3) -0.004(2) -0.0039(18) 0.0010(18)
Ag1 0.0219(2) 0.0338(3) 0.0249(2) -0.01285(19) -0.00168(17) -0.00609(18)
Br1 0.0244(3) 0.0706(5) 0.0363(4) -0.0293(3) 0.0029(3) -0.0121(3)
S1 0.0142(6) 0.0227(7) 0.0222(7) -0.0086(6) 0.0006(5) -0.0034(5)
C1 0.105(7) 0.168(11) 0.066(6) -0.051(7) -0.007(5) -0.026(6)
C2 0.075(6) 0.090(7) 0.099(7) -0.041(5) 0.024(5) -0.048(5)
C3 0.103(7) 0.079(6) 0.072(6) -0.040(5) 0.013(4) -0.041(5)
O1 0.116(6) 0.082(5) 0.355(14) -0.018(7) -0.017(7) -0.030(5)
C4 0.089(10) 0.15(2) 0.12(2) -0.08(2) 0.032(16) -0.057(13)
C5 0.063(8) 0.073(10) 0.040(9) 0.001(8) 0.007(8) -0.010(7)
C6 0.13(2) 0.076(14) 0.20(4) -0.03(2) -0.03(2) -0.029(13)
O2 0.094(8) 0.093(10) 0.070(8) -0.021(7) 0.022(7) 0.008(7)

loop_
_atom_type_symbol
_atom_type_description
_atom_type_scat_dispersion_real
_atom_type_scat_dispersion_imag
_atom_type_scat_source
C C 0.0033 0.0016 'International Tables Vol C Tables 4.2.6.8 and 6.1.1.4'
H H 0.0000 0.0000 'International Tables Vol C Tables 4.2.6.8 and 6.1.1.4'
O O 0.0106 0.0060 'International Tables Vol C Tables 4.2.6.8 and 6.1.1.4'
Pt Pt -1.7033 8.3905 'International Tables Vol C Tables 4.2.6.8 and 6.1.1.4'
N N 0.0061 0.0033 'International Tables Vol C Tables 4.2.6.8 and 6.1.1.4'
Ag Ag -0.8971 1.1015 'International Tables Vol C Tables 4.2.6.8 and 6.1.1.4'
Br Br -0.2901 2.4595 'International Tables Vol C Tables 4.2.6.8 and 6.1.1.4'
S S 0.1246 0.1234 'International Tables Vol C Tables 4.2.6.8 and 6.1.1.4'

loop_
_geom_angle_atom_site_label_1
_geom_angle_atom_site_label_2
_geom_angle_atom_site_label_3
_geom_angle
_geom_angle_site_symmetry_1
N12 C10 N11 112.2(4) .
N12 C10 H10A 109.2 .
N11 C10 H10A 109.2 .
N12 C10 H10B 109.2 .
N11 C10 H10B 109.2 .
H10A C10 H10B 107.9 .
Pt1 C11 H11A 109.5 .
Pt1 C11 H11B 109.5 .
H11A C11 H11B 109.5 .
Pt1 C11 H11C 109.5 .
H11A C11 H11C 109.5 .
H11B C11 H11C 109.5 .
Pt1 C12 H12A 109.5 .
Pt1 C12 H12B 109.5 .
H12A C12 H12B 109.5 .
Pt1 C12 H12C 109.5 .
H12A C12 H12C 109.5 .
H12B C12 H12C 109.5 .
Pt2 C13 H13A 109.5 .
Pt2 C13 H13B 109.5 .
H13A C13 H13B 109.5 .
Pt2 C13 H13C 109.5 .
H13A C13 H13C 109.5 .
H13B C13 H13C 109.5 .
Pt2 C14 H14A 109.5 .
Pt2 C14 H14B 109.5 .
H14A C14 H14B 109.5 .
Pt2 C14 H14C 109.5 .
H14A C14 H14C 109.5 .
H14B C14 H14C 109.5 .
S1 C15 H15A 109.5 .
S1 C15 H15B 109.5 .
H15A C15 H15B 109.5 .
S1 C15 H15C 109.5 .
H15A C15 H15C 109.5 .
H15B C15 H15C 109.5 .
S1 C16 H16A 109.5 .
S1 C16 H16B 109.5 .
H16A C16 H16B 109.5 .
S1 C16 H16C 109.5 .
H16A C16 H16C 109.5 .
H16B C16 H16C 109.5 .
N31 C21 N11 103.0(4) .
N31 C21 Pt1 126.1(3) .
N11 C21 Pt1 130.9(3) .
N32 C22 N12 104.0(4) .
N32 C22 Pt2 125.3(4) .
N12 C22 Pt2 130.7(4) .
C51 C41 N31 107.2(4) .
C51 C41 H41 126.4 .
N31 C41 H41 126.4 .
C52 C42 N32 107.9(5) .
C52 C42 H42 126.0 .
N32 C42 H42 126.0 .
C41 C51 N11 106.6(4) .
C41 C51 H51 126.7 .
N11 C51 H51 126.7 .
C42 C52 N12 106.3(5) .
C42 C52 H52 126.8 .
N12 C52 H52 126.8 .
N31 C61 C71 110.2(5) .
N31 C61 C81 110.7(5) .
C71 C61 C81 111.5(5) .
N31 C61 H61 108.1 .
C71 C61 H61 108.1 .
C81 C61 H61 108.1 .
N32 C62 C82 110.5(4) .
N32 C62 C72 110.0(4) .
C82 C62 C72 111.6(5) .
N32 C62 H62 108.2 .
C82 C62 H62 108.2 .
C72 C62 H62 108.2 .
C61 C71 H71A 109.5 .
C61 C71 H71B 109.5 .
H71A C71 H71B 109.5 .
C61 C71 H71C 109.5 .
H71A C71 H71C 109.5 .
H71B C71 H71C 109.5 .
C62 C72 H72A 109.5 .
C62 C72 H72B 109.5 .
H72A C72 H72B 109.5 .
C62 C72 H72C 109.5 .
H72A C72 H72C 109.5 .
H72B C72 H72C 109.5 .
C61 C81 H81A 109.5 .
C61 C81 H81B 109.5 .
H81A C81 H81B 109.5 .
C61 C81 H81C 109.5 .
H81A C81 H81C 109.5 .
H81B C81 H81C 109.5 .
C62 C82 H82A 109.5 .
C62 C82 H82B 109.5 .
H82A C82 H82B 109.5 .
C62 C82 H82C 109.5 .
H82A C82 H82C 109.5 .
H82B C82 H82C 109.5 .
C21 Pt1 C11 88.61(19) .
C21 Pt1 C12 172.1(2) .
C11 Pt1 C12 86.0(2) .
C21 Pt1 S1 94.41(13) .
C11 Pt1 S1 175.34(16) .
C12 Pt1 S1 91.33(16) .
C21 Pt1 Ag1 113.25(13) .
C11 Pt1 Ag1 90.04(16) .
C12 Pt1 Ag1 72.59(14) .
S1 Pt1 Ag1 85.51(3) .
C13 Pt2 C22 88.87(19) .
C13 Pt2 C14 85.3(2) .
C22 Pt2 C14 170.8(2) .
C13 Pt2 S1 171.49(17) .
C22 Pt2 S1 92.33(13) .
C14 Pt2 S1 94.47(14) .
C13 Pt2 Ag1 87.73(16) .
C22 Pt2 Ag1 113.05(14) .
C14 Pt2 Ag1 73.86(15) .
S1 Pt2 Ag1 84.05(3) .
C21 N11 C51 111.5(4) .
C21 N11 C10 124.9(4) .
C51 N11 C10 123.6(4) .
C22 N12 C52 111.3(4) .
C22 N12 C10 125.2(4) .
C52 N12 C10 123.5(4) .
C21 N31 C41 111.7(4) .
C21 N31 C61 124.2(4) .
C41 N31 C61 124.1(4) .
C22 N32 C42 110.5(4) .
C22 N32 C62 124.6(4) .
C42 N32 C62 125.0(4) .
Br1 Ag1 Br1 98.140(19) 2_565
Br1 Ag1 Pt1 112.988(19) 2_565
Br1 Ag1 Pt1 129.69(2) .
Br1 Ag1 Pt2 111.80(2) 2_565
Br1 Ag1 Pt2 124.34(2) .
Pt1 Ag1 Pt2 80.162(12) .
Ag1 Br1 Ag1 81.860(19) 2_565
C16 S1 C15 98.4(2) .
C16 S1 Pt1 113.15(19) .
C15 S1 Pt1 111.16(19) .
C16 S1 Pt2 112.31(18) .
C15 S1 Pt2 117.66(18) .
Pt1 S1 Pt2 104.49(5) .
C2 C1 H1A 109.5 .
C2 C1 H1B 109.5 .
H1A C1 H1B 109.5 .
C2 C1 H1C 109.5 .
H1A C1 H1C 109.5 .
H1B C1 H1C 109.5 .
O1 C2 C1 118.4(9) .
O1 C2 C3 121.6(8) .
C1 C2 C3 120.0(8) .
C2 C3 H3A 109.5 .
C2 C3 H3B 109.5 .
H3A C3 H3B 109.5 .
C2 C3 H3C 109.5 .
H3A C3 H3C 109.5 .
H3B C3 H3C 109.5 .
O2 C5 C6 125.8(14) .
O2 C5 C4 124.4(14) .
C6 C5 C4 109.8(16) .

loop_
_geom_bond_atom_site_label_1
_geom_bond_atom_site_label_2
_geom_bond_distance
_geom_bond_site_symmetry_2
C10 N12 1.451(6) .
C10 N11 1.451(6) .
C10 H10A 0.9900 .
C10 H10B 0.9900 .
C11 Pt1 2.059(5) .
C11 H11A 0.9800 .
C11 H11B 0.9800 .
C11 H11C 0.9800 .
C12 Pt1 2.099(5) .
C12 H12A 0.9800 .
C12 H12B 0.9800 .
C12 H12C 0.9800 .
C13 Pt2 2.054(5) .
C13 H13A 0.9800 .
C13 H13B 0.9800 .
C13 H13C 0.9800 .
C14 Pt2 2.096(4) .
C14 H14A 0.9800 .
C14 H14B 0.9800 .
C14 H14C 0.9800 .
C15 S1 1.806(5) .
C15 H15A 0.9800 .
C15 H15B 0.9800 .
C15 H15C 0.9800 .
C16 S1 1.791(5) .
C16 H16A 0.9800 .
C16 H16B 0.9800 .
C16 H16C 0.9800 .
C21 N31 1.359(6) .
C21 N11 1.370(6) .
C21 Pt1 2.042(5) .
C22 N32 1.350(6) .
C22 N12 1.367(6) .
C22 Pt2 2.060(5) .
C41 C51 1.333(7) .
C41 N31 1.378(6) .
C41 H41 0.9500 .
C42 C52 1.326(7) .
C42 N32 1.390(6) .
C42 H42 0.9500 .
C51 N11 1.383(6) .
C51 H51 0.9500 .
C52 N12 1.382(6) .
C52 H52 0.9500 .
C61 N31 1.471(6) .
C61 C71 1.511(8) .
C61 C81 1.520(7) .
C61 H61 1.0000 .
C62 N32 1.482(6) .
C62 C82 1.523(7) .
C62 C72 1.523(7) .
C62 H62 1.0000 .
C71 H71A 0.9800 .
C71 H71B 0.9800 .
C71 H71C 0.9800 .
C72 H72A 0.9800 .
C72 H72B 0.9800 .
C72 H72C 0.9800 .
C81 H81A 0.9800 .
C81 H81B 0.9800 .
C81 H81C 0.9800 .
C82 H82A 0.9800 .
C82 H82B 0.9800 .
C82 H82C 0.9800 .
Pt1 S1 2.3231(13) .
Pt1 Ag1 2.8222(4) .
Pt2 S1 2.3248(13) .
Pt2 Ag1 2.8847(5) .
Ag1 Br1 2.6753(7) 2_565
Ag1 Br1 2.7057(6) .
Br1 Ag1 2.6753(7) 2_565
C1 C2 1.467(8) .
C1 H1A 0.9800 .
C1 H1B 0.9800 .
C1 H1C 0.9800 .
C2 O1 1.194(9) .
C2 C3 1.474(9) .
C3 H3A 0.9800 .
C3 H3B 0.9800 .
C3 H3C 0.9800 .
C4 C5 1.492(14) .
C4 H4A 0.9800 .
C4 H4B 0.9800 .
C4 H4C 0.9800 .
C5 O2 1.167(12) .
C5 C6 1.491(14) .
C6 H6A 0.9800 .
C6 H6B 0.9800 .
C6 H6C 0.9800 .
